data_7011992
loop_
_publ_author_name
'Aitor Larra\~naga'
'Jos\'e L. Mesa'
'Jos\'e L. Pizarro'
'R. Olazcuaga'
'Mar\'ia I. Arriortua'
'Te\'ofilo Rojo'

_publ_section_title
;
 Hydrothermal synthesis, crystal structure, spectroscopic and magnetic
 properties of Mn4(H2O)3(SeO3)4 and Mn3(H2O)(SeO3)3
;
_journal_issue 18
_journal_name_full 'J. Chem. Soc., Dalton Trans.'
_journal_page_first 3447
_journal_page_last 3453
_journal_paper_doi 10.1039/b206515k
_journal_year 2002
_chemical_compound_source 'synthesis as described'
_chemical_formula_moiety 'H6 Mn4 O15 Se4'
_chemical_formula_structural 'H6 MN4 O15 SE4'
_chemical_formula_sum 'H6 Mn4 O15 Se4'
_chemical_formula_weight 781.65
_space_group_IT_number 4
_symmetry_cell_setting monoclinic
_symmetry_Int_Tables_number 4
_symmetry_space_group_name_Hall 'P 2yb'
_symmetry_space_group_name_H-M 'P 1 21 1'
_atom_sites_solution_hydrogens geom
_atom_sites_solution_primary direct
_atom_sites_solution_secondary difmap
_audit_conform_dict_location ftp://ftp.iucr.org/cifdics/cif_core.dic
_audit_conform_dict_name cif_core.dic
_audit_conform_dict_version 2.1
_audit_creation_date 2002-06-13T15:45:34-00:00
_audit_creation_method 'WinGX routine CIF_UPDATE'
_cell_angle_alpha 90
_cell_angle_beta 116.63(2)
_cell_angle_gamma 90
_cell_formula_units_Z 2
_cell_length_a 9.181(2)
_cell_length_b 8.602(3)
_cell_length_c 9.852(4)
_cell_measurement_reflns_used 25
_cell_measurement_temperature 293(2)
_cell_measurement_theta_max 13
_cell_measurement_theta_min 6
_cell_measurement_wavelength 0.71073
_cell_volume 695.5(4)
_computing_cell_refinement 'CAD4 Express (Enraf Nonius, 1994)'
_computing_data_collection 'CAD4 Express (Enraf Nonius, 1994)'
_computing_data_reduction 'XCAD4 (Harms & Wocadlo, 1995)'
_computing_molecular_graphics 'Ortep-3 for Windows (Farrugia, 1997)'
_computing_publication_material 'WinGX publication routines (Farrugia, 1999)'
_computing_structure_refinement 'SHELXL-97 (Sheldrick, 1997)'
_computing_structure_solution 'SHELXS-97 (Sheldrick, 1997)'
_diffrn_ambient_temperature 293(2)
_diffrn_detector 'scintillation LiI'
_diffrn_detector_dtime 1.195
_diffrn_measured_fraction_theta_full 0.986
_diffrn_measured_fraction_theta_max 0.986
_diffrn_measurement_device '\k-geometry diffractometer'
_diffrn_measurement_device_type 'Enraf Nonius CAD4'
_diffrn_measurement_method 'non-profiled omega/2theta scans'
_diffrn_orient_matrix_type
;
x-axis points to radiation source
the matrix is specified in reciprocal space
;
_diffrn_orient_matrix_UB_11 0.98039E-1
_diffrn_orient_matrix_UB_12 0.5158E-2
_diffrn_orient_matrix_UB_13 0.8459E-2
_diffrn_orient_matrix_UB_21 0.19951E-1
_diffrn_orient_matrix_UB_22 -0.5749E-2
_diffrn_orient_matrix_UB_23 -0.29692E-1
_diffrn_orient_matrix_UB_31 -0.3369E-2
_diffrn_orient_matrix_UB_32 0.116068
_diffrn_orient_matrix_UB_33 -0.1846E-2
_diffrn_radiation_monochromator graphite
_diffrn_radiation_probe x-ray
_diffrn_radiation_type MoK\a
_diffrn_radiation_wavelength 0.7107
_diffrn_reflns_av_R_equivalents 0.0444
_diffrn_reflns_av_unetI/netI 0.083
_diffrn_reflns_limit_h_max 5
_diffrn_reflns_limit_h_min -10
_diffrn_reflns_limit_k_max 0
_diffrn_reflns_limit_k_min -10
_diffrn_reflns_limit_l_max 11
_diffrn_reflns_limit_l_min -5
_diffrn_reflns_number 1334
_diffrn_reflns_theta_full 24.98
_diffrn_reflns_theta_max 24.98
_diffrn_reflns_theta_min 2.31
_diffrn_source 'Enraf Nonius FR590'
_diffrn_standards_decay_% 0
_diffrn_standards_interval_count 94
_diffrn_standards_interval_time 60
_diffrn_standards_number 2
_exptl_absorpt_coefficient_mu 14.093
_exptl_absorpt_correction_T_max 0.3206
_exptl_absorpt_correction_T_min 0.1927
_exptl_absorpt_correction_type psi-scan
_exptl_absorpt_process_details
;
North A.C.T., Phillips D.C. & Mathews F.S. (1968) Acta. Cryst. A24, 351
Number of psi-scan sets used was   8
Theta correction was applied.
Weighted transmission curves were used.
No Fourier smoothing was applied.
;
_exptl_crystal_colour 'pale pink'
_exptl_crystal_density_diffrn 3.732
_exptl_crystal_density_meas 3.6
_exptl_crystal_density_method Picnometry
_exptl_crystal_description acicular
_exptl_crystal_F_000 724
_exptl_crystal_size_max 0.4
_exptl_crystal_size_mid 0.07
_exptl_crystal_size_min 0.02
_refine_diff_density_max 2.065
_refine_diff_density_min -1.55
_refine_diff_density_rms 0.39
_refine_ls_abs_structure_details 'Flack H D (1983), Acta Cryst. A39, 876-881'
_refine_ls_abs_structure_Flack 0.16(4)
_refine_ls_extinction_method none
_refine_ls_goodness_of_fit_ref 1.06
_refine_ls_hydrogen_treatment mixed
_refine_ls_matrix_type full
_refine_ls_number_parameters 133
_refine_ls_number_reflns 1290
_refine_ls_number_restraints 1
_refine_ls_restrained_S_all 1.06
_refine_ls_R_factor_all 0.0597
_refine_ls_R_factor_gt 0.0563
_refine_ls_shift/su_max 0
_refine_ls_shift/su_mean 0
_refine_ls_structure_factor_coef Fsqd
_refine_ls_weighting_details 'calc w=1/[\s^2^(Fo^2^)+(0.0857P)^2^+11.9607P] where P=(Fo^2^+2Fc^2^)/3'
_refine_ls_weighting_scheme calc
_refine_ls_wR_factor_gt 0.152
_refine_ls_wR_factor_ref 0.1562
_reflns_number_gt 1204
_reflns_number_total 1290
_reflns_threshold_expression >2sigma(I)
_cod_data_source_file b206515k.txt
_cod_data_source_block mnt2pnab
_cod_original_sg_symbol_H-M 'P 21'
_cod_database_code 7011992
_exptl_absorpt_factor_mur 1.126
_exptl_absorpt_correction_t_ave 0.2615
_diffrn_standards_decay_corr_max 1
_diffrn_standards_decay_corr_min 1

loop_
_symmetry_equiv_pos_as_xyz
'x, y, z'
'-x, y+1/2, -z'

loop_
_atom_site_label
_atom_site_type_symbol
_atom_site_fract_x
_atom_site_fract_y
_atom_site_fract_z
_atom_site_U_iso_or_equiv
_atom_site_adp_type
_atom_site_occupancy
_atom_site_symmetry_multiplicity
_atom_site_calc_flag
_atom_site_refinement_flags
_atom_site_disorder_assembly
_atom_site_disorder_group
Se1 Se 0.2424(2) 0.3287(3) 0.66976(18) 0.0077(4) Uani 1 1 d . . .
Se2 Se 0.3632(2) 0.3311(3) 1.33762(19) 0.0092(4) Uani 1 1 d . . .
Se3 Se 0.3343(2) 0.8290(3) 0.76844(18) 0.0070(4) Uani 1 1 d . . .
Se4 Se 0.0349(2) 0.7010(3) 1.0064(2) 0.0088(5) Uani 1 1 d . . .
Mn1 Mn 0.3186(4) 0.5187(4) 1.0079(4) 0.0083(7) Uani 1 1 d . . .
Mn2 Mn 0.3239(4) 0.1302(4) 0.9928(4) 0.0097(7) Uani 1 1 d . . .
Mn3 Mn 0.0353(4) 0.5288(4) 1.3404(4) 0.0092(7) Uani 1 1 d . . .
Mn4 Mn 0.0183(4) 0.1317(4) 1.3486(4) 0.0101(7) Uani 1 1 d . . .
O1 O 0.2677(15) 0.330(2) 0.8526(14) 0.013(3) Uiso 1 1 d . . .
O2 O 0.3133(15) 0.309(2) 1.1477(14) 0.011(3) Uiso 1 1 d . . .
O3 O 0.2404(16) 0.6794(18) 1.1325(15) 0.011(3) Uiso 1 1 d . . .
O4 O 0.0440(18) 0.5640(18) 0.8831(18) 0.009(3) Uiso 1 1 d . . .
O5 O 0.4103(17) 0.692(2) 0.9112(15) 0.013(3) Uiso 1 1 d . . .
O6 O 0.4097(17) 0.9926(17) 0.8640(15) 0.009(3) Uiso 1 1 d . . .
O7 O -0.056(2) 0.595(2) 1.0996(19) 0.017(4) Uiso 1 1 d . . .
O8 O 0.1844(15) 0.314(2) 1.3434(13) 0.009(3) Uiso 1 1 d . . .
O9 O 0.0837(18) 0.193(2) 0.5897(16) 0.017(3) Uiso 1 1 d . . .
O10 O -0.1367(15) 0.336(2) 1.2644(13) 0.011(3) Uiso 1 1 d . . .
O11 O 0.1431(17) 0.4930(17) 0.5991(15) 0.007(3) Uiso 1 1 d . . .
O12 O 0.4401(17) 0.1454(18) 1.4040(16) 0.012(3) Uiso 1 1 d . . .
O13W O 0.3909(19) -0.043(2) 1.1658(17) 0.019(3) Uiso 1 1 d . . .
O14W O 0.2503(16) 0.6706(17) 1.3946(15) 0.011(3) Uiso 1 1 d . . .
O15W O 0.225(2) -0.021(2) 1.4509(18) 0.021(4) Uiso 1 1 d . . .

loop_
_atom_site_aniso_label
_atom_site_aniso_U_11
_atom_site_aniso_U_22
_atom_site_aniso_U_33
_atom_site_aniso_U_23
_atom_site_aniso_U_13
_atom_site_aniso_U_12
Se1 0.0078(8) 0.0054(8) 0.0105(8) -0.0008(10) 0.0046(7) -0.0002(10)
Se2 0.0071(8) 0.0091(9) 0.0122(9) -0.0010(10) 0.0051(7) 0.0011(10)
Se3 0.0068(8) 0.0046(8) 0.0101(8) -0.0008(9) 0.0043(7) 0.0003(9)
Se4 0.0084(9) 0.0079(9) 0.0128(9) 0.0019(8) 0.0072(7) 0.0026(8)
Mn1 0.0067(16) 0.0056(17) 0.0119(16) 0.0016(13) 0.0035(13) 0.0016(13)
Mn2 0.0093(16) 0.0071(17) 0.0143(16) 0.0019(14) 0.0067(13) 0.0001(12)
Mn3 0.0111(16) 0.0049(15) 0.0124(17) -0.0006(14) 0.0059(13) 0.0007(12)
Mn4 0.0098(16) 0.0084(16) 0.0114(16) 0.0004(14) 0.0040(13) 0.0008(13)

loop_
_atom_type_symbol
_atom_type_description
_atom_type_scat_dispersion_real
_atom_type_scat_dispersion_imag
_atom_type_scat_source
O O 0.0106 0.006 'International Tables Vol C Tables 4.2.6.8 and 6.1.1.4'
Mn Mn 0.3368 0.7283 'International Tables Vol C Tables 4.2.6.8 and 6.1.1.4'
Se Se -0.0929 2.2259 'International Tables Vol C Tables 4.2.6.8 and 6.1.1.4'
H H 0 0 'International Tables Vol C Tables 4.2.6.8 and 6.1.1.4'

loop_
_geom_angle_atom_site_label_1
_geom_angle_atom_site_label_2
_geom_angle_atom_site_label_3
_geom_angle
_geom_angle_site_symmetry_1
_geom_angle_site_symmetry_3
_geom_angle_publ_flag
O11 Se1 O1 103.0(8) . . ?
O11 Se1 O9 100.9(8) . . ?
O1 Se1 O9 99.9(8) . . ?
O8 Se2 O2 103.8(6) . . ?
O8 Se2 O12 98.2(8) . . ?
O2 Se2 O12 99.8(7) . . ?
O6 Se3 O10 102.4(8) . 2_557 ?
O6 Se3 O5 101.7(8) . . ?
O10 Se3 O5 100.9(7) 2_557 . ?
O4 Se4 O3 92.9(7) . . ?
O4 Se4 O7 101.4(8) . . ?
O3 Se4 O7 100.9(7) . . ?
O4 Se4 Mn1 48.4(5) . . ?
O3 Se4 Mn1 44.7(5) . . ?
O7 Se4 Mn1 109.8(6) . . ?
O1 Mn1 O5 102.4(6) . . ?
O1 Mn1 O3 150.1(5) . . ?
O5 Mn1 O3 96.0(6) . . ?
O1 Mn1 O6 99.1(5) . 2_647 ?
O5 Mn1 O6 76.1(5) . 2_647 ?
O3 Mn1 O6 108.1(5) . 2_647 ?
O1 Mn1 O4 84.8(5) . . ?
O5 Mn1 O4 101.6(6) . . ?
O3 Mn1 O4 68.4(5) . . ?
O6 Mn1 O4 175.8(6) 2_647 . ?
O1 Mn1 O2 77.0(6) . . ?
O5 Mn1 O2 160.1(5) . . ?
O3 Mn1 O2 93.5(6) . . ?
O6 Mn1 O2 84.3(5) 2_647 . ?
O4 Mn1 O2 98.2(5) . . ?
O1 Mn1 Se4 118.5(4) . . ?
O5 Mn1 Se4 98.4(4) . . ?
O3 Mn1 Se4 34.3(3) . . ?
O6 Mn1 Se4 142.1(4) 2_647 . ?
O4 Mn1 Se4 34.2(4) . . ?
O2 Mn1 Se4 99.3(4) . . ?
O6 Mn2 O13W 92.1(6) 1_545 . ?
O6 Mn2 O1 96.3(6) 1_545 . ?
O13W Mn2 O1 170.0(7) . . ?
O6 Mn2 O2 161.1(6) 1_545 . ?
O13W Mn2 O2 91.2(6) . . ?
O1 Mn2 O2 79.1(6) . . ?
O6 Mn2 O7 108.4(6) 1_545 2_547 ?
O13W Mn2 O7 95.8(6) . 2_547 ?
O1 Mn2 O7 86.7(6) . 2_547 ?
O2 Mn2 O7 89.7(6) . 2_547 ?
O6 Mn2 O5 76.2(5) 1_545 2_647 ?
O13W Mn2 O5 87.7(6) . 2_647 ?
O1 Mn2 O5 89.0(6) . 2_647 ?
O2 Mn2 O5 85.4(5) . 2_647 ?
O7 Mn2 O5 174.1(6) 2_547 2_647 ?
O9 Mn3 O14W 95.2(6) 2_557 . ?
O9 Mn3 O10 102.9(6) 2_557 . ?
O14W Mn3 O10 161.9(6) . . ?
O9 Mn3 O7 100.2(6) 2_557 . ?
O14W Mn3 O7 89.2(6) . . ?
O10 Mn3 O7 87.6(6) . . ?
O9 Mn3 O8 160.3(6) 2_557 . ?
O14W Mn3 O8 88.8(5) . . ?
O10 Mn3 O8 74.2(6) . . ?
O7 Mn3 O8 99.1(5) . . ?
O9 Mn3 O11 75.7(5) 2_557 1_556 ?
O14W Mn3 O11 84.9(5) . 1_556 ?
O10 Mn3 O11 99.5(5) . 1_556 ?
O7 Mn3 O11 172.5(6) . 1_556 ?
O8 Mn3 O11 85.4(5) . 1_556 ?
O11 Mn4 O15W 96.2(6) 2_547 . ?
O11 Mn4 O4 102.7(6) 2_547 2_547 ?
O15W Mn4 O4 95.2(6) . 2_547 ?
O11 Mn4 O10 97.9(5) 2_547 . ?
O15W Mn4 O10 163.6(6) . . ?
O4 Mn4 O10 89.8(5) 2_547 . ?
O11 Mn4 O8 164.7(5) 2_547 . ?
O15W Mn4 O8 88.3(6) . . ?
O4 Mn4 O8 91.4(5) 2_547 . ?
O10 Mn4 O8 76.0(6) . . ?
O11 Mn4 O9 76.2(5) 2_547 1_556 ?
O15W Mn4 O9 83.5(6) . 1_556 ?
O4 Mn4 O9 178.1(7) 2_547 1_556 ?
O10 Mn4 O9 91.8(6) . 1_556 ?
O8 Mn4 O9 89.9(5) . 1_556 ?
Se1 O1 Mn2 123.9(11) . . ?
Se1 O1 Mn1 130.2(11) . . ?
Mn2 O1 Mn1 103.8(5) . . ?
Se2 O2 Mn2 139.2(9) . . ?
Se2 O2 Mn1 119.9(8) . . ?
Mn2 O2 Mn1 96.6(5) . . ?
Se4 O3 Mn1 101.0(6) . . ?
Se4 O4 Mn4 119.0(8) . 2_557 ?
Se4 O4 Mn1 97.3(7) . . ?
Mn4 O4 Mn1 108.5(6) 2_557 . ?
Se3 O5 Mn1 138.1(8) . . ?
Se3 O5 Mn2 118.1(7) . 2_657 ?
Mn1 O5 Mn2 102.6(6) . 2_657 ?
Se3 O6 Mn2 129.6(8) . 1_565 ?
Se3 O6 Mn1 118.6(7) . 2_657 ?
Mn2 O6 Mn1 102.9(6) 1_565 2_657 ?
Se4 O7 Mn3 131.1(9) . . ?
Se4 O7 Mn2 114.4(8) . 2_557 ?
Mn3 O7 Mn2 107.0(7) . 2_557 ?
Se2 O8 Mn4 139.9(10) . . ?
Se2 O8 Mn3 121.0(9) . . ?
Mn4 O8 Mn3 99.1(5) . . ?
Se1 O9 Mn3 139.1(8) . 2_547 ?
Se1 O9 Mn4 114.1(8) . 1_554 ?
Mn3 O9 Mn4 105.1(7) 2_547 1_554 ?
Se3 O10 Mn3 130.1(10) 2_547 . ?
Se3 O10 Mn4 120.1(9) 2_547 . ?
Mn3 O10 Mn4 103.6(5) . . ?
Se1 O11 Mn4 133.3(8) . 2_557 ?
Se1 O11 Mn3 117.5(7) . 1_554 ?
Mn4 O11 Mn3 101.0(6) 2_557 1_554 ?

loop_
_geom_bond_atom_site_label_1
_geom_bond_atom_site_label_2
_geom_bond_distance
_geom_bond_site_symmetry_2
_geom_bond_publ_flag
Se1 O11 1.656(14) . ?
Se1 O1 1.710(13) . ?
Se1 O9 1.754(16) . ?
Se2 O8 1.674(12) . ?
Se2 O2 1.726(12) . ?
Se2 O12 1.751(15) . ?
Se3 O6 1.662(15) . ?
Se3 O10 1.696(13) 2_557 ?
Se3 O5 1.724(15) . ?
Se4 O4 1.721(16) . ?
Se4 O3 1.742(13) . ?
Se4 O7 1.751(17) . ?
Se4 Mn1 3.034(4) . ?
Mn1 O1 2.131(18) . ?
Mn1 O5 2.135(16) . ?
Mn1 O3 2.173(15) . ?
Mn1 O6 2.246(14) 2_647 ?
Mn1 O4 2.289(15) . ?
Mn1 O2 2.285(16) . ?
Mn2 O6 2.128(14) 1_545 ?
Mn2 O13W 2.136(17) . ?
Mn2 O1 2.122(19) . ?
Mn2 O2 2.199(15) . ?
Mn2 O7 2.227(17) 2_547 ?
Mn2 O5 2.250(15) 2_647 ?
Mn3 O9 2.083(17) 2_557 ?
Mn3 O14W 2.174(15) . ?
Mn3 O10 2.176(17) . ?
Mn3 O7 2.206(17) . ?
Mn3 O8 2.295(17) . ?
Mn3 O11 2.305(13) 1_556 ?
Mn4 O11 2.137(15) 2_547 ?
Mn4 O15W 2.150(17) . ?
Mn4 O4 2.170(16) 2_547 ?
Mn4 O10 2.180(17) . ?
Mn4 O8 2.201(16) . ?
Mn4 O9 2.237(15) 1_556 ?
O4 Mn4 2.170(16) 2_557 ?
O5 Mn2 2.250(15) 2_657 ?
O6 Mn2 2.128(14) 1_565 ?
O6 Mn1 2.246(14) 2_657 ?
O7 Mn2 2.227(17) 2_557 ?
O9 Mn3 2.083(17) 2_547 ?
O9 Mn4 2.237(15) 1_554 ?
O10 Se3 1.696(13) 2_547 ?
O11 Mn4 2.137(14) 2_557 ?
O11 Mn3 2.305(13) 1_554 ?
